data_4076790
loop_
_publ_author_name
'Adams, Richard D.'
'Kwon, O-Sung'
'Smith, Mark D.'

_publ_section_title
;
 Insertion of Cyclopentadienylmetal Groups into the S&#x2212;S Bond of
 Mn2(CO)7(\m-S2)
;
_journal_issue 9
_journal_name_full Organometallics
_journal_page_first 1960
_journal_paper_doi 10.1021/om020028e
_journal_volume 21
_journal_year 2002
_chemical_formula_sum 'C16 H15 Mn2 O6 Rh S2'
_chemical_formula_weight 580.19
_chemical_name_systematic
; 
 ? 
;
_space_group_IT_number 2
_symmetry_cell_setting triclinic
_symmetry_space_group_name_Hall '-P 1'
_symmetry_space_group_name_H-M 'P -1'
_atom_sites_solution_hydrogens geom
_atom_sites_solution_primary direct
_atom_sites_solution_secondary difmap
_audit_creation_method SHELXL-97
_cell_angle_alpha 92.7230(10)
_cell_angle_beta 94.4110(10)
_cell_angle_gamma 102.3520(10)
_cell_formula_units_Z 4
_cell_length_a 9.0984(5)
_cell_length_b 13.5527(7)
_cell_length_c 17.7743(9)
_cell_measurement_reflns_used 6952
_cell_measurement_temperature 293(2)
_cell_measurement_theta_max 26.286
_cell_measurement_theta_min 2.301
_cell_volume 2130.03(19)
_computing_cell_refinement 'SAINT+ NT V6.02a (Bruker, 1998)'
_computing_data_collection 'SMART NT V5.619 (Bruker, 2000)'
_computing_data_reduction 'SAINT+ NT V6.02a'
_computing_molecular_graphics 'SHELXTL V5.1 (Sheldrick, 1997)'
_computing_publication_material 'SHELXTL V5.1'
_computing_structure_refinement 'SHELXL-97 (Sheldrick, 1997)'
_computing_structure_solution 'SHELXS-97 (Sheldrick, 1990)'
_diffrn_ambient_temperature 293(2)
_diffrn_measured_fraction_theta_full 0.986
_diffrn_measured_fraction_theta_max 0.986
_diffrn_measurement_device_type 'Bruker SMART APEX CCD diffractometer'
_diffrn_measurement_method 'omega scans'
_diffrn_radiation_monochromator graphite
_diffrn_radiation_source 'fine-focus sealed tube'
_diffrn_radiation_type MoK\a
_diffrn_radiation_wavelength 0.71073
_diffrn_reflns_av_R_equivalents 0.0364
_diffrn_reflns_av_sigmaI/netI 0.0612
_diffrn_reflns_limit_h_max 11
_diffrn_reflns_limit_h_min -11
_diffrn_reflns_limit_k_max 16
_diffrn_reflns_limit_k_min -16
_diffrn_reflns_limit_l_max 22
_diffrn_reflns_limit_l_min -22
_diffrn_reflns_number 18418
_diffrn_reflns_theta_full 26.40
_diffrn_reflns_theta_max 26.40
_diffrn_reflns_theta_min 1.54
_diffrn_standards_decay_% <1
_exptl_absorpt_coefficient_mu 2.156
_exptl_absorpt_correction_T_max 0.862021
_exptl_absorpt_correction_T_min 0.648233
_exptl_absorpt_correction_type SADABS
_exptl_absorpt_process_details '(SADABS, Bruker, 1997)'
_exptl_crystal_colour red
_exptl_crystal_density_diffrn 1.809
_exptl_crystal_density_method 'not measured'
_exptl_crystal_description block
_exptl_crystal_F_000 1144
_exptl_crystal_size_max 0.2
_exptl_crystal_size_mid 0.12
_exptl_crystal_size_min 0.08
_refine_diff_density_max 0.512
_refine_diff_density_min -0.371
_refine_diff_density_rms 0.084
_refine_ls_extinction_coef 0.00051(8)
_refine_ls_extinction_expression Fc^*^=kFc[1+0.001xFc^2^\l^3^/sin(2\q)]^-1/4^
_refine_ls_extinction_method SHELXL
_refine_ls_goodness_of_fit_ref 0.930
_refine_ls_hydrogen_treatment mixed
_refine_ls_matrix_type full
_refine_ls_number_parameters 498
_refine_ls_number_reflns 8616
_refine_ls_number_restraints 0
_refine_ls_restrained_S_all 0.930
_refine_ls_R_factor_all 0.0582
_refine_ls_R_factor_gt 0.0372
_refine_ls_shift/su_max 0.001
_refine_ls_shift/su_mean 0.000
_refine_ls_structure_factor_coef Fsqd
_refine_ls_weighting_details
; calc 
 [0.00000+1.00000exp(1.00(sin\q/\l)^2^)]/ 
   [\s^2^(Fo^2^)+0.0000+0.0000*P+(0.0280P)^2^+0.0000sin\q/\l] 
 where P = 0.33333Fo^2^ + 0.66667Fc^2^ 
;
_refine_ls_weighting_scheme calc
_refine_ls_wR_factor_gt 0.0692
_refine_ls_wR_factor_ref 0.0751
_reflns_number_gt 5906
_reflns_number_total 8616
_reflns_threshold_expression >2sigma(I)
_cod_data_source_file om020028e.cif
_cod_data_source_block kwcprhs
_cod_depositor_comments
;
The following automatic conversions were performed:

'_symmetry_cell_setting' value 'Triclinic' changed to 'triclinic'
according to /home/saulius/struct/CIF-dictionaries/cif_core.dic
dictionary named 'cif_core.dic' version 2.4.1 from 2010-06-29.

Automatic conversion script
Id: cif_fix_values 1715 2011-07-08 13:25:40Z adriana 
;
_cod_original_sg_symbol_H-M P-1
_cod_database_code 4076790

loop_
_symmetry_equiv_pos_as_xyz
'x, y, z'
'-x, -y, -z'

loop_
_atom_site_label
_atom_site_type_symbol
_atom_site_fract_x
_atom_site_fract_y
_atom_site_fract_z
_atom_site_U_iso_or_equiv
_atom_site_adp_type
_atom_site_occupancy
_atom_site_symmetry_multiplicity
_atom_site_calc_flag
_atom_site_refinement_flags
Mn1 Mn 0.61093(7) 0.21607(5) 0.10910(4) 0.04545(16) Uani 1 1 d .
Mn2 Mn 0.88002(7) 0.16685(5) 0.07210(4) 0.04440(16) Uani 1 1 d .
Mn3 Mn 0.59504(7) 0.73066(5) 0.45999(3) 0.04706(17) Uani 1 1 d .
Mn4 Mn 0.29493(7) 0.72074(5) 0.40986(4) 0.04800(17) Uani 1 1 d .
Rh1 Rh 0.88058(4) 0.33609(2) 0.166549(18) 0.04286(10) Uani 1 1 d .
Rh2 Rh 0.52024(4) 0.83035(2) 0.333861(18) 0.04270(10) Uani 1 1 d .
S1 S 0.79172(12) 0.17146(8) 0.18717(6) 0.0469(3) Uani 1 1 d .
S2 S 0.78886(12) 0.30154(8) 0.04410(6) 0.0466(3) Uani 1 1 d .
S3 S 0.47104(12) 0.85540(8) 0.45461(6) 0.0473(3) Uani 1 1 d .
S4 S 0.47059(13) 0.66143(8) 0.34840(6) 0.0485(3) Uani 1 1 d .
C10 C 0.4795(6) 0.2665(4) 0.0486(3) 0.0629(13) Uani 1 1 d .
C11 C 0.5166(5) 0.2432(4) 0.1907(3) 0.0616(13) Uani 1 1 d .
C12 C 0.4982(5) 0.0886(4) 0.0906(2) 0.0525(11) Uani 1 1 d .
C20 C 0.8121(5) 0.0314(4) 0.0606(3) 0.0634(13) Uani 1 1 d .
C21 C 1.0636(6) 0.1570(4) 0.1097(3) 0.0632(13) Uani 1 1 d .
C22 C 0.9363(6) 0.1670(4) -0.0234(3) 0.0645(13) Uani 1 1 d .
C30 C 0.7222(6) 0.8139(4) 0.5315(3) 0.0750(15) Uani 1 1 d .
C31 C 0.7448(6) 0.6712(4) 0.4329(3) 0.0619(13) Uani 1 1 d .
C32 C 0.5390(5) 0.6414(4) 0.5285(3) 0.0648(13) Uani 1 1 d .
C40 C 0.1719(6) 0.7745(4) 0.4670(3) 0.0706(14) Uani 1 1 d .
C41 C 0.2119(5) 0.5953(4) 0.4373(3) 0.0647(13) Uani 1 1 d .
C42 C 0.1640(5) 0.7121(4) 0.3287(3) 0.0615(13) Uani 1 1 d .
C51 C 1.0836(6) 0.4547(4) 0.1900(3) 0.0779(17) Uani 1 1 d .
C52 C 1.0566(5) 0.4016(4) 0.2563(3) 0.0659(14) Uani 1 1 d .
C53 C 0.9159(5) 0.4140(3) 0.2788(2) 0.0516(11) Uani 1 1 d .
C54 C 0.8551(5) 0.4747(3) 0.2263(3) 0.0531(11) Uani 1 1 d .
C55 C 0.9615(7) 0.5008(3) 0.1717(3) 0.0696(15) Uani 1 1 d .
C56 C 1.2288(7) 0.4667(5) 0.1502(4) 0.137(3) Uani 1 1 d .
H56A H 1.2077 0.4778 0.0979 0.206 Uiso 1 1 calc R
H56B H 1.2675 0.4064 0.1540 0.206 Uiso 1 1 calc R
H56C H 1.3023 0.5235 0.1738 0.206 Uiso 1 1 calc R
C57 C 1.1622(7) 0.3470(5) 0.2974(4) 0.118(3) Uani 1 1 d .
H57A H 1.1054 0.2952 0.3252 0.176 Uiso 1 1 calc R
H57B H 1.2329 0.3942 0.3318 0.176 Uiso 1 1 calc R
H57C H 1.2160 0.3169 0.2615 0.176 Uiso 1 1 calc R
C58 C 0.8426(6) 0.3751(4) 0.3477(3) 0.0743(15) Uani 1 1 d .
H58A H 0.8755 0.3151 0.3613 0.111 Uiso 1 1 calc R
H58B H 0.7348 0.3595 0.3370 0.111 Uiso 1 1 calc R
H58C H 0.8708 0.4259 0.3889 0.111 Uiso 1 1 calc R
C59 C 0.7115(6) 0.5099(4) 0.2311(3) 0.0849(17) Uani 1 1 d .
H59A H 0.7325 0.5759 0.2570 0.127 Uiso 1 1 calc R
H59B H 0.6438 0.4634 0.2585 0.127 Uiso 1 1 calc R
H59C H 0.6656 0.5131 0.1811 0.127 Uiso 1 1 calc R
C60 C 0.9446(9) 0.5687(4) 0.1090(3) 0.117(3) Uani 1 1 d .
H60A H 0.9861 0.6378 0.1268 0.176 Uiso 1 1 calc R
H60B H 0.8395 0.5607 0.0926 0.176 Uiso 1 1 calc R
H60C H 0.9975 0.5510 0.0674 0.176 Uiso 1 1 calc R
C61 C 0.4528(5) 0.9355(3) 0.2568(2) 0.0504(11) Uani 1 1 d .
C62 C 0.5834(6) 0.9876(3) 0.3031(2) 0.0552(12) Uani 1 1 d .
C63 C 0.7024(5) 0.9385(4) 0.2903(3) 0.0619(13) Uani 1 1 d .
C64 C 0.6467(6) 0.8573(4) 0.2347(3) 0.0602(13) Uani 1 1 d .
C65 C 0.4943(5) 0.8547(3) 0.2138(2) 0.0512(11) Uani 1 1 d .
C66 C 0.3032(6) 0.9642(4) 0.2512(3) 0.0745(15) Uani 1 1 d .
H66A H 0.2801 0.9843 0.3007 0.112 Uiso 1 1 calc R
H66B H 0.2266 0.9072 0.2303 0.112 Uiso 1 1 calc R
H66C H 0.3065 1.0194 0.2191 0.112 Uiso 1 1 calc R
C67 C 0.5942(7) 1.0803(4) 0.3548(3) 0.0876(18) Uani 1 1 d .
H67A H 0.6265 1.1397 0.3279 0.131 Uiso 1 1 calc R
H67B H 0.6659 1.0799 0.3973 0.131 Uiso 1 1 calc R
H67C H 0.4970 1.0804 0.3723 0.131 Uiso 1 1 calc R
C68 C 0.8625(6) 0.9708(5) 0.3250(4) 0.112(2) Uani 1 1 d .
H68A H 0.9198 1.0179 0.2938 0.168 Uiso 1 1 calc R
H68B H 0.9063 0.9126 0.3287 0.168 Uiso 1 1 calc R
H68C H 0.8636 1.0026 0.3745 0.168 Uiso 1 1 calc R
C69 C 0.7404(7) 0.7895(5) 0.2008(3) 0.105(2) Uani 1 1 d .
H69A H 0.6746 0.7312 0.1744 0.158 Uiso 1 1 calc R
H69B H 0.8020 0.7681 0.2404 0.158 Uiso 1 1 calc R
H69C H 0.8039 0.8261 0.1661 0.158 Uiso 1 1 calc R
C70 C 0.3924(7) 0.7853(4) 0.1546(3) 0.0842(18) Uani 1 1 d .
H70A H 0.3955 0.8164 0.1071 0.126 Uiso 1 1 calc R
H70B H 0.2908 0.7720 0.1690 0.126 Uiso 1 1 calc R
H70C H 0.4254 0.7228 0.1495 0.126 Uiso 1 1 calc R
O10 O 0.3960(5) 0.2985(3) 0.0114(2) 0.0986(13) Uani 1 1 d .
O11 O 0.4636(4) 0.2622(3) 0.2444(2) 0.0894(12) Uani 1 1 d .
O12 O 0.4303(4) 0.0074(3) 0.08008(19) 0.0756(10) Uani 1 1 d .
O20 O 0.7657(5) -0.0546(3) 0.0543(2) 0.0942(13) Uani 1 1 d .
O21 O 1.1806(4) 0.1521(3) 0.1355(2) 0.1052(14) Uani 1 1 d .
O22 O 0.9691(5) 0.1654(3) -0.0838(2) 0.0977(13) Uani 1 1 d .
O30 O 0.8006(5) 0.8661(4) 0.5758(3) 0.1238(17) Uani 1 1 d .
O31 O 0.8387(4) 0.6347(3) 0.4133(2) 0.0901(12) Uani 1 1 d .
O32 O 0.5002(4) 0.5855(3) 0.5739(2) 0.0978(13) Uani 1 1 d .
O40 O 0.0933(4) 0.8083(4) 0.5024(2) 0.1139(16) Uani 1 1 d .
O41 O 0.1630(4) 0.5157(3) 0.4541(2) 0.0967(13) Uani 1 1 d .
O42 O 0.0793(4) 0.7086(3) 0.2766(2) 0.0897(12) Uani 1 1 d .

loop_
_atom_site_aniso_label
_atom_site_aniso_U_11
_atom_site_aniso_U_22
_atom_site_aniso_U_33
_atom_site_aniso_U_23
_atom_site_aniso_U_13
_atom_site_aniso_U_12
Mn1 0.0372(3) 0.0515(4) 0.0474(4) -0.0011(3) 0.0046(3) 0.0098(3)
Mn2 0.0406(4) 0.0484(4) 0.0461(4) 0.0000(3) 0.0053(3) 0.0141(3)
Mn3 0.0431(4) 0.0571(4) 0.0409(4) 0.0061(3) 0.0038(3) 0.0100(3)
Mn4 0.0402(4) 0.0590(4) 0.0425(4) 0.0013(3) 0.0047(3) 0.0057(3)
Rh1 0.04053(19) 0.0444(2) 0.0424(2) -0.00167(15) 0.00581(15) 0.00670(14)
Rh2 0.0452(2) 0.0484(2) 0.03521(18) 0.00492(14) 0.00646(15) 0.01026(15)
S1 0.0478(6) 0.0496(6) 0.0435(6) 0.0069(5) 0.0059(5) 0.0094(5)
S2 0.0513(6) 0.0476(6) 0.0424(6) 0.0066(5) 0.0063(5) 0.0123(5)
S3 0.0518(7) 0.0509(6) 0.0380(6) -0.0007(5) 0.0070(5) 0.0081(5)
S4 0.0528(7) 0.0483(6) 0.0437(6) 0.0005(5) 0.0058(5) 0.0099(5)
C10 0.057(3) 0.068(3) 0.066(3) 0.002(3) 0.006(3) 0.019(3)
C11 0.037(3) 0.071(3) 0.074(4) -0.003(3) -0.002(2) 0.010(2)
C12 0.042(3) 0.070(3) 0.044(3) -0.002(2) 0.007(2) 0.009(2)
C20 0.058(3) 0.067(3) 0.068(3) -0.003(3) -0.002(3) 0.024(3)
C21 0.054(3) 0.072(3) 0.065(3) -0.005(3) 0.008(3) 0.018(3)
C22 0.063(3) 0.081(4) 0.058(3) 0.004(3) 0.016(3) 0.034(3)
C30 0.066(4) 0.088(4) 0.073(4) -0.009(3) -0.003(3) 0.026(3)
C31 0.053(3) 0.073(3) 0.062(3) 0.008(3) 0.012(3) 0.015(3)
C32 0.055(3) 0.085(4) 0.056(3) 0.016(3) 0.005(2) 0.017(3)
C40 0.048(3) 0.091(4) 0.065(3) -0.011(3) 0.008(3) 0.003(3)
C41 0.049(3) 0.080(4) 0.061(3) 0.011(3) 0.011(2) 0.003(3)
C42 0.055(3) 0.068(3) 0.060(3) 0.008(3) 0.006(3) 0.009(2)
C51 0.063(4) 0.072(4) 0.083(4) -0.036(3) 0.024(3) -0.017(3)
C52 0.049(3) 0.075(3) 0.068(3) -0.024(3) -0.012(3) 0.013(3)
C53 0.055(3) 0.051(3) 0.044(3) -0.013(2) 0.001(2) 0.006(2)
C54 0.062(3) 0.037(2) 0.058(3) -0.009(2) 0.004(2) 0.010(2)
C55 0.100(4) 0.042(3) 0.057(3) -0.003(2) 0.015(3) -0.009(3)
C56 0.075(4) 0.153(6) 0.159(7) -0.053(5) 0.061(5) -0.037(4)
C57 0.092(5) 0.149(6) 0.116(5) -0.054(4) -0.048(4) 0.070(4)
C58 0.092(4) 0.078(4) 0.050(3) -0.001(3) 0.013(3) 0.011(3)
C59 0.094(4) 0.075(4) 0.094(4) -0.016(3) 0.002(3) 0.043(3)
C60 0.196(8) 0.060(4) 0.078(4) 0.007(3) 0.021(5) -0.015(4)
C61 0.063(3) 0.054(3) 0.038(2) 0.014(2) 0.012(2) 0.017(2)
C62 0.075(3) 0.052(3) 0.037(2) 0.009(2) 0.014(2) 0.004(2)
C63 0.055(3) 0.070(3) 0.058(3) 0.030(3) 0.005(2) 0.004(3)
C64 0.076(3) 0.067(3) 0.052(3) 0.031(3) 0.032(3) 0.034(3)
C65 0.074(3) 0.049(3) 0.034(2) 0.006(2) 0.007(2) 0.019(2)
C66 0.076(4) 0.082(4) 0.077(4) 0.027(3) 0.017(3) 0.036(3)
C67 0.138(5) 0.060(3) 0.055(3) 0.000(3) 0.021(3) -0.004(3)
C68 0.056(4) 0.146(6) 0.123(5) 0.059(5) -0.003(4) -0.010(4)
C69 0.134(5) 0.113(5) 0.107(5) 0.052(4) 0.075(4) 0.079(4)
C70 0.137(5) 0.064(3) 0.047(3) -0.002(3) -0.003(3) 0.016(3)
O10 0.086(3) 0.119(3) 0.101(3) 0.013(3) -0.019(2) 0.051(3)
O11 0.064(2) 0.134(3) 0.073(3) -0.027(2) 0.021(2) 0.030(2)
O12 0.077(2) 0.066(2) 0.070(2) -0.0046(18) 0.0044(19) -0.0116(19)
O20 0.112(3) 0.051(2) 0.116(3) -0.010(2) -0.012(3) 0.020(2)
O21 0.053(2) 0.150(4) 0.113(3) -0.007(3) -0.015(2) 0.037(2)
O22 0.111(3) 0.141(4) 0.063(2) 0.016(2) 0.037(2) 0.062(3)
O30 0.086(3) 0.147(4) 0.124(4) -0.061(3) -0.042(3) 0.026(3)
O31 0.062(2) 0.116(3) 0.098(3) -0.011(2) 0.010(2) 0.033(2)
O32 0.091(3) 0.129(3) 0.082(3) 0.055(3) 0.022(2) 0.029(3)
O40 0.066(3) 0.158(4) 0.114(3) -0.053(3) 0.026(2) 0.022(3)
O41 0.094(3) 0.086(3) 0.100(3) 0.025(2) 0.012(2) -0.010(2)
O42 0.071(3) 0.119(3) 0.070(3) 0.011(2) -0.021(2) 0.011(2)

loop_
_atom_type_symbol
_atom_type_description
_atom_type_scat_dispersion_real
_atom_type_scat_dispersion_imag
_atom_type_scat_source
C C 0.0033 0.0016 'International Tables Vol C Tables 4.2.6.8 and 6.1.1.4'
H H 0.0000 0.0000 'International Tables Vol C Tables 4.2.6.8 and 6.1.1.4'
S S 0.1246 0.1234 'International Tables Vol C Tables 4.2.6.8 and 6.1.1.4'
Mn Mn 0.3368 0.7283 'International Tables Vol C Tables 4.2.6.8 and 6.1.1.4'
O O 0.0106 0.0060 'International Tables Vol C Tables 4.2.6.8 and 6.1.1.4'
Rh Rh -1.1178 0.9187 'International Tables Vol C Tables 4.2.6.8 and 6.1.1.4'

loop_
_geom_angle_atom_site_label_1
_geom_angle_atom_site_label_2
_geom_angle_atom_site_label_3
_geom_angle
C11 Mn1 C10 90.5(2)
C11 Mn1 C12 94.4(2)
C10 Mn1 C12 91.5(2)
C11 Mn1 S2 135.92(15)
C10 Mn1 S2 85.97(16)
C12 Mn1 S2 129.56(14)
C11 Mn1 S1 89.10(15)
C10 Mn1 S1 173.38(16)
C12 Mn1 S1 95.14(15)
S2 Mn1 S1 89.72(4)
C11 Mn1 Rh1 92.99(14)
C10 Mn1 Rh1 120.61(15)
C12 Mn1 Rh1 146.98(14)
S2 Mn1 Rh1 53.15(3)
S1 Mn1 Rh1 52.82(3)
C11 Mn1 Mn2 140.39(15)
C10 Mn1 Mn2 127.55(16)
C12 Mn1 Mn2 94.98(14)
S2 Mn1 Mn2 51.17(3)
S1 Mn1 Mn2 51.77(3)
Rh1 Mn1 Mn2 60.383(19)
C21 Mn2 C20 93.0(2)
C21 Mn2 C22 91.5(2)
C20 Mn2 C22 89.9(2)
C21 Mn2 S2 130.82(16)
C20 Mn2 S2 136.01(15)
C22 Mn2 S2 85.97(15)
C21 Mn2 S1 93.42(16)
C20 Mn2 S1 91.11(16)
C22 Mn2 S1 174.93(15)
S2 Mn2 S1 89.88(4)
C21 Mn2 Rh1 93.18(15)
C20 Mn2 Rh1 143.07(16)
C22 Mn2 Rh1 126.31(16)
S2 Mn2 Rh1 52.36(3)
S1 Mn2 Rh1 52.19(3)
C21 Mn2 Mn1 143.93(15)
C20 Mn2 Mn1 97.57(15)
C22 Mn2 Mn1 122.76(15)
S2 Mn2 Mn1 50.97(3)
S1 Mn2 Mn1 52.18(3)
Rh1 Mn2 Mn1 58.778(19)
C32 Mn3 C31 93.0(2)
C32 Mn3 C30 90.6(2)
C31 Mn3 C30 91.6(2)
C32 Mn3 S3 115.28(16)
C31 Mn3 S3 151.50(16)
C30 Mn3 S3 84.96(17)
C32 Mn3 S4 106.30(16)
C31 Mn3 S4 85.59(16)
C30 Mn3 S4 163.00(18)
S3 Mn3 S4 89.56(4)
C32 Mn3 Mn4 90.87(15)
C31 Mn3 Mn4 136.72(16)
C30 Mn3 Mn4 131.50(17)
S3 Mn3 Mn4 51.31(3)
S4 Mn3 Mn4 52.16(3)
C32 Mn3 Rh2 149.48(15)
C31 Mn3 Rh2 104.89(15)
C30 Mn3 Rh2 113.00(18)
S3 Mn3 Rh2 51.91(3)
S4 Mn3 Rh2 52.14(3)
Mn4 Mn3 Rh2 59.163(19)
C42 Mn4 C40 90.6(2)
C42 Mn4 C41 93.8(2)
C40 Mn4 C41 90.3(2)
C42 Mn4 S3 126.98(16)
C40 Mn4 S3 84.88(16)
C41 Mn4 S3 138.94(16)
C42 Mn4 S4 95.44(16)
C40 Mn4 S4 173.47(16)
C41 Mn4 S4 91.64(16)
S3 Mn4 S4 89.56(4)
C42 Mn4 Rh2 90.44(15)
C40 Mn4 Rh2 125.03(17)
C41 Mn4 Rh2 144.38(16)
S3 Mn4 Rh2 52.56(3)
S4 Mn4 Rh2 52.74(3)
C42 Mn4 Mn3 144.91(16)
C40 Mn4 Mn3 121.42(16)
C41 Mn4 Mn3 99.43(16)
S3 Mn4 Mn3 51.38(3)
S4 Mn4 Mn3 52.09(3)
Rh2 Mn4 Mn3 60.53(2)
C51 Rh1 C54 63.52(18)
C51 Rh1 C53 63.30(18)
C54 Rh1 C53 38.26(16)
C51 Rh1 C52 38.07(19)
C54 Rh1 C52 63.74(17)
C53 Rh1 C52 37.72(16)
C51 Rh1 C55 37.7(2)
C54 Rh1 C55 38.11(17)
C53 Rh1 C55 63.59(17)
C52 Rh1 C55 63.6(2)
C51 Rh1 S2 116.86(17)
C54 Rh1 S2 119.69(13)
C53 Rh1 S2 157.36(13)
C52 Rh1 S2 153.34(16)
C55 Rh1 S2 101.95(14)
C51 Rh1 S1 140.2(2)
C54 Rh1 S1 131.21(13)
C53 Rh1 S1 104.55(12)
C52 Rh1 S1 108.49(15)
C55 Rh1 S1 168.03(13)
S2 Rh1 S1 88.79(4)
C51 Rh1 Mn1 165.88(19)
C54 Rh1 Mn1 112.85(12)
C53 Rh1 Mn1 123.30(12)
C52 Rh1 Mn1 154.65(16)
C55 Rh1 Mn1 130.84(16)
S2 Rh1 Mn1 51.67(3)
S1 Rh1 Mn1 53.07(3)
C51 Rh1 Mn2 120.68(14)
C54 Rh1 Mn2 170.60(12)
C53 Rh1 Mn2 150.52(12)
C52 Rh1 Mn2 125.13(13)
C55 Rh1 Mn2 139.59(14)
S2 Rh1 Mn2 51.12(3)
S1 Rh1 Mn2 52.02(3)
Mn1 Rh1 Mn2 60.839(19)
C61 Rh2 C65 38.59(15)
C61 Rh2 C63 63.62(17)
C65 Rh2 C63 63.50(17)
C61 Rh2 C64 63.58(16)
C65 Rh2 C64 37.49(16)
C63 Rh2 C64 38.08(17)
C61 Rh2 C62 38.04(16)
C65 Rh2 C62 63.73(16)
C63 Rh2 C62 37.71(17)
C64 Rh2 C62 63.29(17)
C61 Rh2 S3 115.06(12)
C65 Rh2 S3 152.49(12)
C63 Rh2 S3 118.23(14)
C64 Rh2 S3 155.92(15)
C62 Rh2 S3 100.14(12)
C61 Rh2 S4 138.76(12)
C65 Rh2 S4 108.79(11)
C63 Rh2 S4 135.24(15)
C64 Rh2 S4 107.57(13)
C62 Rh2 S4 170.82(12)
S3 Rh2 S4 88.81(4)
C61 Rh2 Mn4 116.04(12)
C65 Rh2 Mn4 123.51(13)
C63 Rh2 Mn4 169.52(15)
C64 Rh2 Mn4 152.23(15)
C62 Rh2 Mn4 135.38(13)
S3 Rh2 Mn4 51.68(3)
S4 Rh2 Mn4 52.64(3)
C61 Rh2 Mn3 165.70(12)
C65 Rh2 Mn3 155.67(12)
C63 Rh2 Mn3 117.15(12)
C64 Rh2 Mn3 126.81(12)
C62 Rh2 Mn3 133.35(12)
S3 Rh2 Mn3 51.12(3)
S4 Rh2 Mn3 51.97(3)
Mn4 Rh2 Mn3 60.30(2)
Mn2 S1 Rh1 75.80(4)
Mn2 S1 Mn1 76.05(4)
Rh1 S1 Mn1 74.11(4)
Mn1 S2 Mn2 77.85(4)
Mn1 S2 Rh1 75.18(4)
Mn2 S2 Rh1 76.52(4)
Mn4 S3 Mn3 77.31(4)
Mn4 S3 Rh2 75.75(4)
Mn3 S3 Rh2 76.97(4)
Mn3 S4 Mn4 75.75(4)
Mn3 S4 Rh2 75.89(4)
Mn4 S4 Rh2 74.62(4)
O10 C10 Mn1 179.1(5)
O11 C11 Mn1 176.6(4)
O12 C12 Mn1 178.1(4)
O20 C20 Mn2 178.2(5)
O21 C21 Mn2 178.1(5)
O22 C22 Mn2 178.6(5)
O30 C30 Mn3 179.5(6)
O31 C31 Mn3 177.6(5)
O32 C32 Mn3 177.9(5)
O40 C40 Mn4 179.3(5)
O41 C41 Mn4 178.2(5)
O42 C42 Mn4 178.6(5)
C55 C51 C52 108.9(4)
C55 C51 C56 126.3(6)
C52 C51 C56 124.5(6)
C55 C51 Rh1 71.9(3)
C52 C51 Rh1 71.4(3)
C56 C51 Rh1 127.0(4)
C53 C52 C51 107.6(5)
C53 C52 C57 126.2(5)
C51 C52 C57 126.2(5)
C53 C52 Rh1 71.1(2)
C51 C52 Rh1 70.6(3)
C57 C52 Rh1 126.2(4)
C52 C53 C54 108.4(4)
C52 C53 C58 127.0(5)
C54 C53 C58 124.6(4)
C52 C53 Rh1 71.2(3)
C54 C53 Rh1 70.8(2)
C58 C53 Rh1 125.9(3)
C55 C54 C53 107.5(4)
C55 C54 C59 126.4(5)
C53 C54 C59 125.9(5)
C55 C54 Rh1 71.4(3)
C53 C54 Rh1 70.9(2)
C59 C54 Rh1 126.1(3)
C51 C55 C54 107.6(5)
C51 C55 C60 127.8(6)
C54 C55 C60 124.6(6)
C51 C55 Rh1 70.4(3)
C54 C55 Rh1 70.5(2)
C60 C55 Rh1 126.3(4)
C62 C61 C65 107.6(4)
C62 C61 C66 125.6(4)
C65 C61 C66 126.8(4)
C62 C61 Rh2 71.8(2)
C65 C61 Rh2 70.9(2)
C66 C61 Rh2 125.4(3)
C63 C62 C61 108.0(4)
C63 C62 C67 126.0(5)
C61 C62 C67 126.0(5)
C63 C62 Rh2 70.7(3)
C61 C62 Rh2 70.2(2)
C67 C62 Rh2 126.0(3)
C62 C63 C64 108.0(4)
C62 C63 C68 126.1(5)
C64 C63 C68 125.8(5)
C62 C63 Rh2 71.6(3)
C64 C63 Rh2 71.0(2)
C68 C63 Rh2 126.5(3)
C65 C64 C63 108.6(4)
C65 C64 C69 126.1(5)
C63 C64 C69 125.2(5)
C65 C64 Rh2 71.1(2)
C63 C64 Rh2 71.0(3)
C69 C64 Rh2 126.5(3)
C64 C65 C61 107.8(4)
C64 C65 C70 127.2(5)
C61 C65 C70 124.9(4)
C64 C65 Rh2 71.4(2)
C61 C65 Rh2 70.5(2)
C70 C65 Rh2 126.2(3)

loop_
_geom_bond_atom_site_label_1
_geom_bond_atom_site_label_2
_geom_bond_distance
Mn1 C11 1.803(5)
Mn1 C10 1.810(5)
Mn1 C12 1.811(5)
Mn1 S2 2.2159(12)
Mn1 S1 2.2696(12)
Mn1 Rh1 2.7308(7)
Mn1 Mn2 2.7886(9)
Mn2 C21 1.785(5)
Mn2 C20 1.804(5)
Mn2 C22 1.811(5)
Mn2 S2 2.2222(12)
Mn2 S1 2.2571(12)
Mn2 Rh1 2.7761(7)
Mn3 C32 1.783(5)
Mn3 C31 1.809(5)
Mn3 C30 1.818(6)
Mn3 S3 2.2259(13)
Mn3 S4 2.2627(12)
Mn3 Mn4 2.7794(9)
Mn3 Rh2 2.7858(7)
Mn4 C42 1.782(5)
Mn4 C40 1.808(6)
Mn4 C41 1.812(5)
Mn4 S3 2.2239(12)
Mn4 S4 2.2646(13)
Mn4 Rh2 2.7473(7)
Rh1 C51 2.172(5)
Rh1 C54 2.179(4)
Rh1 C53 2.181(4)
Rh1 C52 2.183(4)
Rh1 C55 2.192(4)
Rh1 S2 2.2604(11)
Rh1 S1 2.2623(11)
Rh2 C61 2.171(4)
Rh2 C65 2.177(4)
Rh2 C63 2.181(4)
Rh2 C64 2.181(4)
Rh2 C62 2.192(4)
Rh2 S3 2.2506(11)
Rh2 S4 2.2679(11)
C10 O10 1.137(5)
C11 O11 1.145(5)
C12 O12 1.140(5)
C20 O20 1.149(5)
C21 O21 1.143(5)
C22 O22 1.137(5)
C30 O30 1.129(6)
C31 O31 1.143(5)
C32 O32 1.156(5)
C40 O40 1.140(5)
C41 O41 1.138(5)
C42 O42 1.150(5)
C51 C55 1.411(7)
C51 C52 1.420(7)
C51 C56 1.528(7)
C52 C53 1.411(6)
C52 C57 1.501(7)
C53 C54 1.429(6)
C53 C58 1.503(6)
C54 C55 1.427(6)
C54 C59 1.491(6)
C55 C60 1.498(7)
C61 C62 1.422(6)
C61 C65 1.437(6)
C61 C66 1.491(6)
C62 C63 1.413(6)
C62 C67 1.502(6)
C63 C64 1.423(6)
C63 C68 1.502(7)
C64 C65 1.401(6)
C64 C69 1.515(6)
C65 C70 1.496(6)
